data_1503019
loop_
_publ_author_name
'Li, Hao'
'Loh, Teck-Peng'

_publ_section_title
;
 A facile method for the synthesis of highly substituted six-membered
 rings: Mukaiyama-Aldol-Prins cascade reaction.
;
_journal_issue 12
_journal_name_full 'Organic letters'
_journal_page_first 2679
_journal_page_last 2681
_journal_paper_doi 10.1021/ol100937r
_journal_volume 12
_journal_year 2010
_chemical_absolute_configuration ad
_chemical_formula_moiety 'C24 H47 Br O3 Si'
_chemical_formula_sum 'C24 H47 Br O3 Si'
_chemical_formula_weight 491.62
_chemical_name_systematic
;

 ?

;
_space_group_IT_number 4
_symmetry_cell_setting monoclinic
_symmetry_space_group_name_Hall 'P 2yb'
_symmetry_space_group_name_H-M 'P 1 21 1'
_atom_sites_solution_hydrogens geom
_atom_sites_solution_primary direct
_atom_sites_solution_secondary difmap
_audit_creation_method SHELXL-97
_cell_angle_alpha 90.00
_cell_angle_beta 95.992(2)
_cell_angle_gamma 90.00
_cell_formula_units_Z 2
_cell_length_a 8.4603(3)
_cell_length_b 10.6883(3)
_cell_length_c 14.7189(5)
_cell_measurement_reflns_used 6908
_cell_measurement_temperature 173(2)
_cell_measurement_theta_max 25.32
_cell_measurement_theta_min 2.36
_cell_volume 1323.70(8)
_computing_cell_refinement 'Bruker SMART'
_computing_data_collection 'Bruker SMART'
_computing_data_reduction 'Bruker SAINT'
_computing_molecular_graphics 'Bruker SHELXTL'
_computing_publication_material 'Bruker SHELXTL'
_computing_structure_refinement 'SHELXL-97 (Sheldrick, 1997)'
_computing_structure_solution 'SHELXS-97 (Sheldrick, 1990)'
_diffrn_ambient_temperature 173(2)
_diffrn_measured_fraction_theta_full 0.996
_diffrn_measured_fraction_theta_max 0.996
_diffrn_measurement_device_type 'CCD area detector'
_diffrn_measurement_method 'phi and omega scans'
_diffrn_radiation_monochromator graphite
_diffrn_radiation_source 'fine-focus sealed tube'
_diffrn_radiation_type MoK\a
_diffrn_radiation_wavelength 0.71073
_diffrn_reflns_av_R_equivalents 0.0321
_diffrn_reflns_av_sigmaI/netI 0.0765
_diffrn_reflns_limit_h_max 10
_diffrn_reflns_limit_h_min -12
_diffrn_reflns_limit_k_max 15
_diffrn_reflns_limit_k_min -14
_diffrn_reflns_limit_l_max 21
_diffrn_reflns_limit_l_min -21
_diffrn_reflns_number 16610
_diffrn_reflns_theta_full 30.51
_diffrn_reflns_theta_max 30.51
_diffrn_reflns_theta_min 1.39
_exptl_absorpt_coefficient_mu 1.619
_exptl_absorpt_correction_T_max 0.8295
_exptl_absorpt_correction_T_min 0.6424
_exptl_absorpt_correction_type multi-scan
_exptl_absorpt_process_details sadabs
_exptl_crystal_colour colourless
_exptl_crystal_density_diffrn 1.233
_exptl_crystal_density_method 'not measured'
_exptl_crystal_description plate
_exptl_crystal_F_000 528
_exptl_crystal_size_max 0.30
_exptl_crystal_size_mid 0.24
_exptl_crystal_size_min 0.12
_refine_diff_density_max 0.562
_refine_diff_density_min -0.625
_refine_diff_density_rms 0.209
_refine_ls_abs_structure_details 'Flack H D (1983), Acta Cryst. A39, 876-881'
_refine_ls_abs_structure_Flack -0.002(7)
_refine_ls_extinction_method none
_refine_ls_goodness_of_fit_ref 1.052
_refine_ls_hydrogen_treatment constr
_refine_ls_matrix_type full
_refine_ls_number_parameters 272
_refine_ls_number_reflns 7239
_refine_ls_number_restraints 1
_refine_ls_restrained_S_all 1.052
_refine_ls_R_factor_all 0.0569
_refine_ls_R_factor_gt 0.0361
_refine_ls_shift/su_max 0.000
_refine_ls_shift/su_mean 0.000
_refine_ls_structure_factor_coef Fsqd
_refine_ls_weighting_details 'calc w=1/[\s^2^(Fo^2^)+(0.0560P)^2^+0.0000P] where P=(Fo^2^+2Fc^2^)/3'
_refine_ls_weighting_scheme calc
_refine_ls_wR_factor_gt 0.0793
_refine_ls_wR_factor_ref 0.1187
_reflns_number_gt 5728
_reflns_number_total 7239
_reflns_threshold_expression >2sigma(I)
_cod_data_source_file ol100937r_si_002.cif
_cod_data_source_block ltp96
_cod_depositor_comments
;
The following automatic conversions were performed:

'_symmetry_cell_setting' value 'Monoclinic' changed to 'monoclinic'
according to /home/saulius/struct/CIF-dictionaries/cif_core.dic
dictionary named 'cif_core.dic' version 2.4.2 from 2011-04-26.

Automatic conversion script
Id: cif_fix_values 1715 2011-07-08 13:25:40Z adriana 
;
_cod_original_cell_volume 1323.70(7)
_cod_original_sg_symbol_H-M P2(1)
_cod_database_code 1503019

loop_
_symmetry_equiv_pos_as_xyz
'x, y, z'
'-x, y+1/2, -z'

loop_
_atom_site_label
_atom_site_type_symbol
_atom_site_fract_x
_atom_site_fract_y
_atom_site_fract_z
_atom_site_U_iso_or_equiv
_atom_site_adp_type
_atom_site_occupancy
_atom_site_symmetry_multiplicity
_atom_site_calc_flag
_atom_site_refinement_flags
Br1 Br 0.44517(4) -0.03940(3) 0.35924(2) 0.03225(11) Uani 1 1 d .
C1 C 0.5877(4) 0.0950(3) 0.3216(2) 0.0209(6) Uani 1 1 d .
H1 H 0.5781 0.0989 0.2533 0.025 Uiso 1 1 calc R
C2 C 0.5366(4) 0.2191(3) 0.3578(2) 0.0207(6) Uani 1 1 d .
H2A H 0.5408 0.2160 0.4252 0.025 Uiso 1 1 calc R
H2B H 0.4261 0.2380 0.3326 0.025 Uiso 1 1 calc R
C3 C 0.6499(4) 0.3214(3) 0.3288(2) 0.0189(6) Uani 1 1 d .
H3 H 0.6376 0.3262 0.2606 0.023 Uiso 1 1 calc R
C4 C 0.8273(3) 0.2971(3) 0.36087(19) 0.0174(6) Uani 1 1 d .
C5 C 0.8574(4) 0.3037(3) 0.4662(2) 0.0221(6) Uani 1 1 d .
H5A H 0.8309 0.3888 0.4863 0.026 Uiso 1 1 calc R
H5B H 0.7854 0.2441 0.4928 0.026 Uiso 1 1 calc R
C6 C 1.0259(4) 0.2740(3) 0.5024(2) 0.0256(7) Uani 1 1 d .
H6A H 1.0372 0.2776 0.5699 0.031 Uiso 1 1 calc R
H6B H 1.0985 0.3368 0.4798 0.031 Uiso 1 1 calc R
C7 C 1.0706(4) 0.1429(3) 0.4710(2) 0.0258(7) Uani 1 1 d .
H7A H 1.1842 0.1267 0.4910 0.031 Uiso 1 1 calc R
H7B H 1.0067 0.0795 0.4998 0.031 Uiso 1 1 calc R
C8 C 1.0414(4) 0.1309(3) 0.3670(2) 0.0217(6) Uani 1 1 d .
H8A H 1.1167 0.1862 0.3390 0.026 Uiso 1 1 calc R
H8B H 1.0638 0.0438 0.3496 0.026 Uiso 1 1 calc R
C9 C 0.8726(4) 0.1646(3) 0.32855(19) 0.0189(6) Uani 1 1 d .
C10 C 0.9234(4) 0.3992(3) 0.3185(2) 0.0238(7) Uani 1 1 d .
H10A H 0.9060 0.3935 0.2517 0.036 Uiso 1 1 calc R
H10B H 1.0367 0.3878 0.3385 0.036 Uiso 1 1 calc R
H10C H 0.8891 0.4815 0.3382 0.036 Uiso 1 1 calc R
C11 C 0.7577(3) 0.0633(3) 0.3560(2) 0.0191(6) Uani 1 1 d .
H11A H 0.7864 -0.0182 0.3304 0.023 Uiso 1 1 calc R
H11B H 0.7676 0.0556 0.4234 0.023 Uiso 1 1 calc R
C12 C 0.4909(4) 0.5075(3) 0.3032(2) 0.0230(7) Uani 1 1 d .
H12 H 0.4224 0.4470 0.2651 0.028 Uiso 1 1 calc R
C13 C 0.3887(4) 0.5808(3) 0.3636(2) 0.0266(7) Uani 1 1 d .
H13 H 0.4559 0.6443 0.3994 0.032 Uiso 1 1 calc R
C14 C 0.5790(5) 0.5910(4) 0.2405(3) 0.0477(11) Uani 1 1 d .
H14A H 0.6468 0.6501 0.2775 0.072 Uiso 1 1 calc R
H14B H 0.5017 0.6373 0.1991 0.072 Uiso 1 1 calc R
H14C H 0.6449 0.5389 0.2046 0.072 Uiso 1 1 calc R
C15 C 0.2497(4) 0.6460(4) 0.3096(2) 0.0329(8) Uani 1 1 d .
H15A H 0.1903 0.5854 0.2693 0.049 Uiso 1 1 calc R
H15B H 0.2896 0.7130 0.2727 0.049 Uiso 1 1 calc R
H15C H 0.1796 0.6816 0.3518 0.049 Uiso 1 1 calc R
C16 C 0.8771(4) -0.0723(3) 0.1284(2) 0.0263(7) Uani 1 1 d .
H16 H 0.9129 -0.0972 0.0684 0.032 Uiso 1 1 calc R
C17 C 0.9686(5) -0.1574(4) 0.1995(3) 0.0397(9) Uani 1 1 d .
H17A H 0.9353 -0.1398 0.2600 0.059 Uiso 1 1 calc R
H17B H 1.0828 -0.1418 0.2003 0.059 Uiso 1 1 calc R
H17C H 0.9460 -0.2451 0.1837 0.059 Uiso 1 1 calc R
C18 C 0.7002(4) -0.1044(4) 0.1217(3) 0.0349(8) Uani 1 1 d .
H18A H 0.6853 -0.1930 0.1059 0.052 Uiso 1 1 calc R
H18B H 0.6423 -0.0527 0.0743 0.052 Uiso 1 1 calc R
H18C H 0.6597 -0.0881 0.1806 0.052 Uiso 1 1 calc R
C19 C 0.8275(4) 0.1918(3) 0.0415(2) 0.0276(7) Uani 1 1 d .
H19 H 0.8948 0.2676 0.0355 0.033 Uiso 1 1 calc R
C20 C 0.8253(6) 0.1208(5) -0.0491(3) 0.0540(12) Uani 1 1 d .
H20A H 0.7547 0.0482 -0.0483 0.081 Uiso 1 1 calc R
H20B H 0.9331 0.0925 -0.0573 0.081 Uiso 1 1 calc R
H20C H 0.7868 0.1763 -0.0996 0.081 Uiso 1 1 calc R
C21 C 0.6624(5) 0.2394(4) 0.0544(3) 0.0433(10) Uani 1 1 d .
H21A H 0.6232 0.2915 0.0020 0.065 Uiso 1 1 calc R
H21B H 0.6668 0.2892 0.1105 0.065 Uiso 1 1 calc R
H21C H 0.5906 0.1682 0.0589 0.065 Uiso 1 1 calc R
C22 C 1.1486(4) 0.1163(4) 0.1446(2) 0.0290(7) Uani 1 1 d .
H22 H 1.1963 0.0788 0.2035 0.035 Uiso 1 1 calc R
C23 C 1.2024(4) 0.2540(4) 0.1441(3) 0.0364(9) Uani 1 1 d .
H23A H 1.3185 0.2581 0.1550 0.055 Uiso 1 1 calc R
H23B H 1.1555 0.3000 0.1923 0.055 Uiso 1 1 calc R
H23C H 1.1673 0.2915 0.0846 0.055 Uiso 1 1 calc R
C24 C 1.2179(5) 0.0451(5) 0.0670(3) 0.0599(15) Uani 1 1 d .
H24A H 1.1803 0.0835 0.0082 0.090 Uiso 1 1 calc R
H24B H 1.1834 -0.0425 0.0671 0.090 Uiso 1 1 calc R
H24C H 1.3343 0.0487 0.0761 0.090 Uiso 1 1 calc R
O1 O 0.8580(3) 0.1676(2) 0.22966(14) 0.0212(5) Uani 1 1 d .
O2 O 0.6045(2) 0.43918(19) 0.36365(13) 0.0212(5) Uani 1 1 d .
O3 O 0.3212(3) 0.4975(3) 0.42523(16) 0.0409(7) Uani 1 1 d .
H3A H 0.3899 0.4451 0.4456 0.061 Uiso 1 1 calc R
Si1 Si 0.92626(10) 0.09994(8) 0.14175(5) 0.01907(18) Uani 1 1 d .

loop_
_atom_site_aniso_label
_atom_site_aniso_U_11
_atom_site_aniso_U_22
_atom_site_aniso_U_33
_atom_site_aniso_U_23
_atom_site_aniso_U_13
_atom_site_aniso_U_12
Br1 0.02312(16) 0.02442(17) 0.0487(2) 0.00347(16) 0.00128(13) -0.00783(16)
C1 0.0175(14) 0.0179(15) 0.0271(15) 0.0031(12) 0.0014(12) -0.0027(12)
C2 0.0166(15) 0.0222(17) 0.0234(15) 0.0009(12) 0.0023(12) 0.0000(12)
C3 0.0196(15) 0.0164(15) 0.0214(14) 0.0002(11) 0.0050(11) 0.0035(12)
C4 0.0146(14) 0.0173(15) 0.0205(13) 0.0008(11) 0.0021(11) -0.0008(11)
C5 0.0235(16) 0.0195(16) 0.0233(15) -0.0029(12) 0.0028(13) -0.0027(12)
C6 0.0242(18) 0.0296(19) 0.0220(14) -0.0023(13) -0.0025(13) -0.0039(14)
C7 0.0198(16) 0.0292(18) 0.0269(16) 0.0038(13) -0.0046(13) 0.0015(13)
C8 0.0151(15) 0.0222(16) 0.0272(15) 0.0002(12) -0.0005(12) 0.0023(12)
C9 0.0190(15) 0.0215(16) 0.0158(13) -0.0001(11) 0.0000(11) 0.0016(12)
C10 0.0215(16) 0.0209(16) 0.0296(16) 0.0038(13) 0.0057(13) -0.0027(13)
C11 0.0178(15) 0.0180(16) 0.0215(14) 0.0002(11) 0.0016(11) 0.0009(12)
C12 0.0281(18) 0.0189(15) 0.0219(15) 0.0034(12) 0.0025(13) 0.0066(12)
C13 0.0289(18) 0.0252(18) 0.0249(16) -0.0025(13) -0.0009(13) 0.0085(15)
C14 0.040(2) 0.047(3) 0.059(3) 0.030(2) 0.019(2) 0.014(2)
C15 0.033(2) 0.035(2) 0.0303(17) 0.0004(14) 0.0022(15) 0.0162(16)
C16 0.0262(17) 0.026(2) 0.0270(16) -0.0028(12) 0.0034(13) 0.0008(12)
C17 0.042(2) 0.028(2) 0.048(2) -0.0014(16) 0.0000(18) 0.0135(17)
C18 0.033(2) 0.0277(19) 0.044(2) -0.0023(15) 0.0028(16) -0.0086(16)
C19 0.0242(17) 0.033(2) 0.0255(16) 0.0087(13) 0.0025(13) -0.0015(14)
C20 0.067(3) 0.068(3) 0.0261(19) 0.0042(19) 0.0049(19) 0.012(2)
C21 0.029(2) 0.060(3) 0.039(2) 0.0170(18) -0.0008(16) 0.0108(18)
C22 0.0194(17) 0.037(2) 0.0314(17) -0.0049(14) 0.0043(13) 0.0003(14)
C23 0.0234(19) 0.045(2) 0.042(2) 0.0005(17) 0.0057(16) -0.0081(16)
C24 0.029(2) 0.079(4) 0.076(3) -0.039(3) 0.027(2) -0.008(2)
O1 0.0203(11) 0.0241(12) 0.0193(10) 0.0000(8) 0.0027(9) 0.0041(9)
O2 0.0232(11) 0.0159(13) 0.0241(10) -0.0013(8) 0.0003(8) 0.0050(8)
O3 0.0336(15) 0.059(2) 0.0318(13) 0.0151(11) 0.0113(11) 0.0189(12)
Si1 0.0161(4) 0.0218(5) 0.0194(4) -0.0012(3) 0.0025(3) 0.0001(3)

loop_
_atom_type_symbol
_atom_type_description
_atom_type_scat_dispersion_real
_atom_type_scat_dispersion_imag
_atom_type_scat_source
C C 0.0033 0.0016 'International Tables Vol C Tables 4.2.6.8 and 6.1.1.4'
H H 0.0000 0.0000 'International Tables Vol C Tables 4.2.6.8 and 6.1.1.4'
O O 0.0106 0.0060 'International Tables Vol C Tables 4.2.6.8 and 6.1.1.4'
Si Si 0.0817 0.0704 'International Tables Vol C Tables 4.2.6.8 and 6.1.1.4'
Br Br -0.2901 2.4595 'International Tables Vol C Tables 4.2.6.8 and 6.1.1.4'

loop_
_geom_angle_atom_site_label_1
_geom_angle_atom_site_label_2
_geom_angle_atom_site_label_3
_geom_angle
C2 C1 C11 112.1(3)
C2 C1 Br1 109.4(2)
C11 C1 Br1 109.1(2)
C1 C2 C3 108.4(2)
O2 C3 C2 109.1(2)
O2 C3 C4 109.1(2)
C2 C3 C4 114.1(2)
C10 C4 C5 109.7(2)
C10 C4 C3 107.2(2)
C5 C4 C3 110.6(2)
C10 C4 C9 111.5(2)
C5 C4 C9 109.2(2)
C3 C4 C9 108.8(2)
C6 C5 C4 113.4(3)
C5 C6 C7 109.9(3)
C8 C7 C6 111.0(3)
C9 C8 C7 113.6(3)
O1 C9 C8 110.9(2)
O1 C9 C11 106.9(2)
C8 C9 C11 109.3(2)
O1 C9 C4 106.8(2)
C8 C9 C4 110.7(2)
C11 C9 C4 112.2(2)
C1 C11 C9 111.1(2)
O2 C12 C13 106.5(2)
O2 C12 C14 109.4(3)
C13 C12 C14 113.2(3)
O3 C13 C15 106.2(3)
O3 C13 C12 109.8(3)
C15 C13 C12 112.7(3)
C18 C16 C17 109.4(3)
C18 C16 Si1 115.3(2)
C17 C16 Si1 114.6(2)
C21 C19 C20 110.3(3)
C21 C19 Si1 114.5(2)
C20 C19 Si1 112.7(3)
C24 C22 C23 109.5(3)
C24 C22 Si1 113.2(3)
C23 C22 Si1 112.5(3)
C9 O1 Si1 141.58(19)
C3 O2 C12 114.4(2)
O1 Si1 C22 111.97(14)
O1 Si1 C19 102.91(14)
C22 Si1 C19 109.14(16)
O1 Si1 C16 114.79(13)
C22 Si1 C16 107.48(16)
C19 Si1 C16 110.45(15)

loop_
_geom_bond_atom_site_label_1
_geom_bond_atom_site_label_2
_geom_bond_distance
Br1 C1 1.992(3)
C1 C2 1.509(4)
C1 C11 1.512(4)
C2 C3 1.543(4)
C3 O2 1.428(4)
C3 C4 1.547(4)
C4 C10 1.532(4)
C4 C5 1.546(4)
C4 C9 1.555(4)
C5 C6 1.503(5)
C6 C7 1.535(5)
C7 C8 1.530(4)
C8 C9 1.523(4)
C9 O1 1.448(4)
C9 C11 1.537(4)
C12 O2 1.439(4)
C12 C13 1.521(4)
C12 C14 1.532(5)
C13 O3 1.432(4)
C13 C15 1.518(5)
C16 C18 1.529(5)
C16 C17 1.534(5)
C16 Si1 1.893(3)
C19 C21 1.517(5)
C19 C20 1.533(5)
C19 Si1 1.892(3)
C22 C24 1.540(5)
C22 C23 1.541(6)
C22 Si1 1.885(4)
O1 Si1 1.639(2)
